data_7122805
loop_
_publ_author_name
'Walley, Jacob'
'Breiner, Grace'
'Wang, Guocang'
'Dickie, Diane Amanda'
'Molino, Andrew'
'Dutton, Jason Laurence'
'Wilson, David John'
'Gilliard, Robert J.'

_publ_section_title
;
 s-Block Carbodicarbene Chemistry: C(sp3)&#x2212;H Activation and
 Cyclization Mediated by a Beryllium Center
;
_journal_name_full 'Chemical Communications'
_journal_paper_doi 10.1039/C8CC10022E
_journal_year 2019
_chemical_formula_sum 'C23 H28 Be Cl2 N4'
_chemical_formula_weight 440.40
_chemical_melting_point 443
_chemical_name_common BeCl2(CDC)
_chemical_properties_physical Air-sensitive,Moisture-sensitive
_space_group_crystal_system monoclinic
_space_group_IT_number 15
_space_group_name_Hall '-C 2yc'
_space_group_name_H-M_alt 'C 1 2/c 1'
_symmetry_space_group_name_Hall '-C 2yc'
_symmetry_space_group_name_H-M 'C 1 2/c 1'
_atom_sites_solution_hydrogens geom
_atom_sites_solution_primary dual
_audit_update_record
;
2018-11-21 deposited with the CCDC.
2019-01-11 downloaded from the CCDC.
;
_cell_angle_alpha 90
_cell_angle_beta 106.399(5)
_cell_angle_gamma 90
_cell_formula_units_Z 4
_cell_length_a 15.654(2)
_cell_length_b 8.9806(13)
_cell_length_c 16.425(3)
_cell_measurement_reflns_used 1422
_cell_measurement_temperature 100.(2)
_cell_measurement_theta_max 26.1071
_cell_measurement_theta_min 2.5853
_cell_volume 2215.1(6)
_computing_cell_refinement 'SAINT V8.38A (Bruker AXS Inc., 2017)'
_computing_data_collection 'Bruker Instrument Service v2017.5.0.0'
_computing_data_reduction 'SAINT V8.38A (Bruker AXS Inc., 2017)'
_computing_structure_refinement 'SHELXL-2017/1 (Sheldrick, 2017)'
_computing_structure_solution 'SHELXT 2014/5 (Sheldrick, 2014)'
_diffrn_ambient_temperature 100.(2)
_diffrn_detector_area_resol_mean 8.3333
_diffrn_measured_fraction_theta_full 0.999
_diffrn_measured_fraction_theta_max 0.999
_diffrn_measurement_device_type 'Bruker Kappa APEXII Duo'
_diffrn_measurement_method '\f and \w scans'
_diffrn_radiation_monochromator graphite
_diffrn_radiation_type 'Mo K\a'
_diffrn_radiation_wavelength 0.71073
_diffrn_reflns_av_R_equivalents 0.0520
_diffrn_reflns_av_unetI/netI 0.0636
_diffrn_reflns_limit_h_max 19
_diffrn_reflns_limit_h_min -19
_diffrn_reflns_limit_k_max 10
_diffrn_reflns_limit_k_min -11
_diffrn_reflns_limit_l_max 20
_diffrn_reflns_limit_l_min -20
_diffrn_reflns_number 8525
_diffrn_reflns_theta_full 26.39
_diffrn_reflns_theta_max 26.39
_diffrn_reflns_theta_min 2.58
_diffrn_source 'fine-focus sealed tube'
_exptl_absorpt_coefficient_mu 0.311
_exptl_absorpt_correction_T_max 0.97
_exptl_absorpt_correction_T_min 0.89
_exptl_absorpt_correction_type multi-scan
_exptl_absorpt_process_details
;
SADABS-2016/2 - Bruker AXS area detector scaling and absorption correction
;
_exptl_crystal_colour yellow
_exptl_crystal_density_diffrn 1.321
_exptl_crystal_density_method 'not measured'
_exptl_crystal_description block
_exptl_crystal_F_000 928
_exptl_crystal_recrystallization_method 'Re-crystallisation from solvent: Dichloromethane, hexanes'
_exptl_crystal_size_max 0.183
_exptl_crystal_size_mid 0.099
_exptl_crystal_size_min 0.089
_refine_diff_density_max 0.455
_refine_diff_density_min -0.373
_refine_ls_extinction_method none
_refine_ls_goodness_of_fit_ref 1.005
_refine_ls_hydrogen_treatment constr
_refine_ls_matrix_type full
_refine_ls_number_parameters 140
_refine_ls_number_reflns 2278
_refine_ls_number_restraints 0
_refine_ls_restrained_S_all 1.005
_refine_ls_R_factor_all 0.0904
_refine_ls_R_factor_gt 0.0503
_refine_ls_shift/su_max 0.001
_refine_ls_shift/su_mean 0.000
_refine_ls_structure_factor_coef Fsqd
_refine_ls_weighting_details 'w=1/[\s^2^(Fo^2^)+(0.0468P)^2^+4.2392P] where P=(Fo^2^+2Fc^2^)/3'
_refine_ls_weighting_scheme calc
_refine_ls_wR_factor_gt 0.1058
_refine_ls_wR_factor_ref 0.1204
_reflns_number_gt 1543
_reflns_number_total 2278
_reflns_threshold_expression 'I > 2\s(I)'
_cod_data_source_file c8cc10022e2.cif
_cod_data_source_block 1
_cod_depositor_comments
;
The following automatic conversions were performed:

'_exptl_absorpt_correction_type' value 'Multi-Scan' changed to
'multi-scan' according to
/home/data/users/saulius/crontab/automatic-downloads/rss-feeds/RSC/lib/dictionaries/cif_core.dic
dictionary named 'cif_core.dic' version 2.4.2 from 2011-04-26.

Automatic conversion script
Id: cif_fix_values 4973 2017-02-22 13:04:09Z antanas 
;
_cod_database_code 7122805

loop_
_space_group_symop_operation_xyz
'x, y, z'
'-x, y, -z+1/2'
'x+1/2, y+1/2, z'
'-x+1/2, y+1/2, -z+1/2'
'-x, -y, -z'
'x, -y, z-1/2'
'-x+1/2, -y+1/2, -z'
'x+1/2, -y+1/2, z-1/2'

loop_
_atom_site_type_symbol
_atom_site_label
_atom_site_fract_x
_atom_site_fract_y
_atom_site_fract_z
_atom_site_U_iso_or_equiv
_atom_site_adp_type
_atom_site_calc_flag
_atom_site_refinement_flags_adp
_atom_site_refinement_flags_occupancy
_atom_site_refinement_flags_posn
_atom_site_occupancy
Be Be1 0.5 0.9017(6) 0.75 0.0273(12) Uani d T P S 1
Cl Cl1 0.55877(5) 1.01429(8) 0.85118(5) 0.0351(2) Uani d . . . 1
N N1 0.50414(13) 0.4896(2) 0.65661(13) 0.0183(5) Uani d . . . 1
N N2 0.60337(13) 0.6662(2) 0.66171(13) 0.0187(5) Uani d . . . 1
C C1 0.5 0.7070(4) 0.75 0.0200(8) Uani d T P S 1
C C2 0.53372(16) 0.6248(3) 0.69314(16) 0.0177(6) Uani d . . . 1
C C3 0.42175(17) 0.4166(3) 0.65835(17) 0.0236(6) Uani d . . . 1
H H3A 0.434207 0.343533 0.704509 0.035 Uiso calc U . R 1
H H3B 0.395817 0.366026 0.604124 0.035 Uiso calc U . R 1
H H3C 0.379701 0.491147 0.667581 0.035 Uiso calc U . R 1
C C4 0.65863(18) 0.7996(3) 0.68767(18) 0.0238(6) Uani d . . . 1
H H4 0.629561 0.860083 0.723534 0.029 Uiso calc U . R 1
C C5 0.65811(19) 0.8954(3) 0.61068(18) 0.0306(7) Uani d . . . 1
H H5A 0.68765 0.841483 0.574332 0.046 Uiso calc U . R 1
H H5B 0.68987 0.988742 0.629758 0.046 Uiso calc U . R 1
H H5C 0.596491 0.917327 0.578562 0.046 Uiso calc U . R 1
C C6 0.75057(18) 0.7590(3) 0.74364(18) 0.0280(7) Uani d . . . 1
H H6A 0.744985 0.705609 0.79393 0.042 Uiso calc U . R 1
H H6B 0.785495 0.849928 0.7613 0.042 Uiso calc U . R 1
H H6C 0.780592 0.695203 0.711853 0.042 Uiso calc U . R 1
C C7 0.61957(17) 0.5535(3) 0.60888(16) 0.0186(6) Uani d . . . 1
C C8 0.68476(17) 0.5346(3) 0.56747(17) 0.0235(6) Uani d . . . 1
H H8 0.729646 0.607484 0.570926 0.028 Uiso calc U . R 1
C C9 0.68171(18) 0.4049(3) 0.52080(17) 0.0271(7) Uani d . . . 1
H H9 0.725574 0.38901 0.491845 0.033 Uiso calc U . R 1
C C10 0.61628(18) 0.2975(3) 0.51519(17) 0.0264(6) Uani d . . . 1
H H10 0.615134 0.211863 0.480959 0.032 Uiso calc U . R 1
C C11 0.55285(17) 0.3132(3) 0.55860(17) 0.0227(6) Uani d . . . 1
H H11 0.508942 0.239046 0.556216 0.027 Uiso calc U . R 1
C C12 0.55636(16) 0.4424(3) 0.60576(16) 0.0184(6) Uani d . . . 1

loop_
_atom_site_aniso_label
_atom_site_aniso_U_11
_atom_site_aniso_U_22
_atom_site_aniso_U_33
_atom_site_aniso_U_12
_atom_site_aniso_U_13
_atom_site_aniso_U_23
Be1 0.031(3) 0.021(3) 0.036(3) 0 0.019(3) 0
Cl1 0.0438(5) 0.0232(4) 0.0416(5) -0.0047(3) 0.0175(4) -0.0080(3)
N1 0.0188(11) 0.0166(11) 0.0212(11) -0.0018(9) 0.0085(10) -0.0015(9)
N2 0.0189(12) 0.0166(11) 0.0238(12) -0.0028(9) 0.0111(10) -0.0018(9)
C1 0.019(2) 0.0205(19) 0.0224(19) 0 0.0091(17) 0
C2 0.0173(13) 0.0160(13) 0.0202(13) -0.0007(10) 0.0062(11) 0.0015(11)
C3 0.0198(14) 0.0202(14) 0.0321(15) -0.0047(11) 0.0096(12) -0.0021(12)
C4 0.0261(15) 0.0181(14) 0.0319(15) -0.0050(11) 0.0158(13) -0.0038(12)
C5 0.0353(17) 0.0215(15) 0.0380(17) -0.0072(13) 0.0151(15) 0.0038(13)
C6 0.0196(14) 0.0315(16) 0.0308(16) -0.0082(12) 0.0037(13) -0.0045(13)
C7 0.0215(14) 0.0171(13) 0.0177(13) 0.0040(11) 0.0063(11) 0.0017(11)
C8 0.0221(14) 0.0234(14) 0.0274(15) 0.0008(12) 0.0108(12) 0.0020(12)
C9 0.0314(17) 0.0275(16) 0.0273(15) 0.0081(13) 0.0160(13) 0.0005(13)
C10 0.0338(17) 0.0205(14) 0.0261(15) 0.0076(12) 0.0101(13) -0.0038(12)
C11 0.0241(15) 0.0177(14) 0.0257(15) -0.0009(11) 0.0060(12) 0.0001(11)
C12 0.0187(14) 0.0168(13) 0.0198(13) 0.0026(11) 0.0058(11) 0.0010(11)

loop_
_atom_type_symbol
_atom_type_description
_atom_type_scat_dispersion_real
_atom_type_scat_dispersion_imag
_atom_type_scat_source
C C 0.0033 0.0016 'International Tables Vol C Tables 4.2.6.8 and 6.1.1.4'
H H 0.0000 0.0000 'International Tables Vol C Tables 4.2.6.8 and 6.1.1.4'
Be Be 0.0005 0.0002 'International Tables Vol C Tables 4.2.6.8 and 6.1.1.4'
Cl Cl 0.1484 0.1585 'International Tables Vol C Tables 4.2.6.8 and 6.1.1.4'
N N 0.0061 0.0033 'International Tables Vol C Tables 4.2.6.8 and 6.1.1.4'

loop_
_geom_angle_atom_site_label_1
_geom_angle_atom_site_label_2
_geom_angle_atom_site_label_3
_geom_angle_site_symmetry_1
_geom_angle_site_symmetry_3
_geom_angle
C1 Be1 Cl1 . 2_656 121.39(13)
C1 Be1 Cl1 . . 121.39(13)
Cl1 Be1 Cl1 2_656 . 117.2(3)
C2 N1 C12 . . 110.4(2)
C2 N1 C3 . . 125.5(2)
C12 N1 C3 . . 123.3(2)
C2 N2 C7 . . 109.6(2)
C2 N2 C4 . . 125.0(2)
C7 N2 C4 . . 125.0(2)
C2 C1 C2 2_656 . 116.6(3)
C2 C1 Be1 2_656 . 121.72(16)
C2 C1 Be1 . . 121.72(16)
N1 C2 N2 . . 106.2(2)
N1 C2 C1 . . 127.6(2)
N2 C2 C1 . . 126.2(2)
N1 C3 H3A . . 109.5
N1 C3 H3B . . 109.5
H3A C3 H3B . . 109.5
N1 C3 H3C . . 109.5
H3A C3 H3C . . 109.5
H3B C3 H3C . . 109.5
N2 C4 C6 . . 111.1(2)
N2 C4 C5 . . 110.7(2)
C6 C4 C5 . . 114.8(2)
N2 C4 H4 . . 106.6
C6 C4 H4 . . 106.6
C5 C4 H4 . . 106.6
C4 C5 H5A . . 109.5
C4 C5 H5B . . 109.5
H5A C5 H5B . . 109.5
C4 C5 H5C . . 109.5
H5A C5 H5C . . 109.5
H5B C5 H5C . . 109.5
C4 C6 H6A . . 109.5
C4 C6 H6B . . 109.5
H6A C6 H6B . . 109.5
C4 C6 H6C . . 109.5
H6A C6 H6C . . 109.5
H6B C6 H6C . . 109.5
C8 C7 C12 . . 120.4(2)
C8 C7 N2 . . 132.7(2)
C12 C7 N2 . . 106.8(2)
C7 C8 C9 . . 117.3(2)
C7 C8 H8 . . 121.4
C9 C8 H8 . . 121.4
C8 C9 C10 . . 121.9(2)
C8 C9 H9 . . 119.0
C10 C9 H9 . . 119.0
C11 C10 C9 . . 121.2(2)
C11 C10 H10 . . 119.4
C9 C10 H10 . . 119.4
C10 C11 C12 . . 116.9(2)
C10 C11 H11 . . 121.6
C12 C11 H11 . . 121.6
C11 C12 N1 . . 130.8(2)
C11 C12 C7 . . 122.3(2)
N1 C12 C7 . . 106.9(2)

loop_
_geom_bond_atom_site_label_1
_geom_bond_atom_site_label_2
_geom_bond_site_symmetry_2
_geom_bond_distance
Be1 C1 . 1.748(6)
Be1 Cl1 2_656 1.941(3)
Be1 Cl1 . 1.941(3)
N1 C2 . 1.375(3)
N1 C12 . 1.390(3)
N1 C3 . 1.454(3)
N2 C2 . 1.383(3)
N2 C7 . 1.402(3)
N2 C4 . 1.469(3)
C1 C2 2_656 1.405(3)
C1 C2 . 1.405(3)
C3 H3A . 0.98
C3 H3B . 0.98
C3 H3C . 0.98
C4 C6 . 1.517(4)
C4 C5 . 1.527(4)
C4 H4 . 1.0
C5 H5A . 0.98
C5 H5B . 0.98
C5 H5C . 0.98
C6 H6A . 0.98
C6 H6B . 0.98
C6 H6C . 0.98
C7 C8 . 1.387(3)
C7 C12 . 1.396(3)
C8 C9 . 1.388(4)
C8 H8 . 0.95
C9 C10 . 1.391(4)
C9 H9 . 0.95
C10 C11 . 1.383(4)
C10 H10 . 0.95
C11 C12 . 1.387(3)
C11 H11 . 0.95

loop_
_geom_torsion_atom_site_label_1
_geom_torsion_atom_site_label_2
_geom_torsion_atom_site_label_3
_geom_torsion_atom_site_label_4
_geom_torsion_site_symmetry_1
_geom_torsion_site_symmetry_4
_geom_torsion
Cl1 Be1 C1 C2 2_656 2_656 -122.76(12)
Cl1 Be1 C1 C2 . 2_656 57.24(12)
Cl1 Be1 C1 C2 2_656 . 57.24(12)
Cl1 Be1 C1 C2 . . -122.76(12)
C12 N1 C2 N2 . . 2.6(3)
C3 N1 C2 N2 . . -167.8(2)
C12 N1 C2 C1 . . -178.3(2)
C3 N1 C2 C1 . . 11.3(4)
C7 N2 C2 N1 . . -2.8(3)
C4 N2 C2 N1 . . -176.1(2)
C7 N2 C2 C1 . . 178.1(2)
C4 N2 C2 C1 . . 4.8(4)
C2 C1 C2 N1 2_656 . 33.5(2)
Be1 C1 C2 N1 . . -146.5(2)
C2 C1 C2 N2 2_656 . -147.6(3)
Be1 C1 C2 N2 . . 32.4(3)
C2 N2 C4 C6 . . 106.4(3)
C7 N2 C4 C6 . . -65.9(3)
C2 N2 C4 C5 . . -124.8(3)
C7 N2 C4 C5 . . 62.8(3)
C2 N2 C7 C8 . . -174.5(3)
C4 N2 C7 C8 . . -1.1(4)
C2 N2 C7 C12 . . 1.9(3)
C4 N2 C7 C12 . . 175.2(2)
C12 C7 C8 C9 . . 2.6(4)
N2 C7 C8 C9 . . 178.6(3)
C7 C8 C9 C10 . . 0.1(4)
C8 C9 C10 C11 . . -2.3(4)
C9 C10 C11 C12 . . 1.7(4)
C10 C11 C12 N1 . . -178.8(3)
C10 C11 C12 C7 . . 1.0(4)
C2 N1 C12 C11 . . 178.4(3)
C3 N1 C12 C11 . . -11.0(4)
C2 N1 C12 C7 . . -1.5(3)
C3 N1 C12 C7 . . 169.1(2)
C8 C7 C12 C11 . . -3.2(4)
N2 C7 C12 C11 . . 179.9(2)
C8 C7 C12 N1 . . 176.6(2)
N2 C7 C12 N1 . . -0.3(3)
